data_4071101
loop_
_publ_author_name
'Takemoto, Shin'
'Kimura, Yu'
'Kamikawa, Ken'
'Matsuzaka, Hiroyuki'

_publ_section_title
;
 P&#x2212;H Bond Addition to a Dinuclear Ruthenium Imido Complex:
 Synthesis and Reactivity of an Amido Phosphido Complex
;
_journal_issue 8
_journal_name_full Organometallics
_journal_page_first 1780
_journal_paper_doi 10.1021/om701260y
_journal_volume 27
_journal_year 2008
_chemical_formula_sum 'C37 H49 O2 P Ru2'
_chemical_formula_weight 758.87
_chemical_name_systematic
; 
 ? 
;
_space_group_IT_number 19
_symmetry_cell_setting orthorhombic
_symmetry_space_group_name_Hall 'P 2ac 2ab'
_symmetry_space_group_name_H-M 'P 21 21 21'
_atom_sites_solution_hydrogens geom
_atom_sites_solution_primary direct
_atom_sites_solution_secondary difmap
_audit_creation_method SHELXL-97
_cell_angle_alpha 90.00
_cell_angle_beta 90.00
_cell_angle_gamma 90.00
_cell_formula_units_Z 4
_cell_length_a 10.610(3)
_cell_length_b 15.178(5)
_cell_length_c 21.350(5)
_cell_measurement_temperature 296(2)
_cell_volume 3438.2(17)
_computing_cell_refinement 'RIGAKU PROCESS AUTO'
_computing_data_collection 'RIGAKU PROCESS AUTO'
_computing_data_reduction 'RIGAKU PROCESS AUTO'
_computing_structure_refinement 'SHELXL-97 (Sheldrick, 1997)'
_computing_structure_solution 'SHELXS-97 (Sheldrick, 1990)'
_diffrn_ambient_temperature 296(2)
_diffrn_measured_fraction_theta_full 0.997
_diffrn_measured_fraction_theta_max 0.997
_diffrn_measurement_device_type 'RIGAKU RAXIS RAPID'
_diffrn_radiation_monochromator graphite
_diffrn_radiation_source 'fine-focus sealed tube'
_diffrn_radiation_type MoK\a
_diffrn_radiation_wavelength 0.71075
_diffrn_reflns_av_R_equivalents 0.0333
_diffrn_reflns_av_sigmaI/netI 0.0294
_diffrn_reflns_limit_h_max 12
_diffrn_reflns_limit_h_min -13
_diffrn_reflns_limit_k_max 19
_diffrn_reflns_limit_k_min -19
_diffrn_reflns_limit_l_max 27
_diffrn_reflns_limit_l_min -27
_diffrn_reflns_number 32603
_diffrn_reflns_theta_full 27.49
_diffrn_reflns_theta_max 27.48
_diffrn_reflns_theta_min 3.02
_exptl_absorpt_coefficient_mu 0.955
_exptl_absorpt_correction_T_max 0.7626
_exptl_absorpt_correction_T_min 0.6466
_exptl_absorpt_correction_type empirical
_exptl_absorpt_process_details ABSCOR
_exptl_crystal_colour red
_exptl_crystal_density_diffrn 1.466
_exptl_crystal_density_method 'not measured'
_exptl_crystal_description block
_exptl_crystal_F_000 1560
_exptl_crystal_size_max 0.50
_exptl_crystal_size_mid 0.30
_exptl_crystal_size_min 0.30
_refine_diff_density_max 0.515
_refine_diff_density_min -0.539
_refine_diff_density_rms 0.065
_refine_ls_abs_structure_details 'Flack H D (1983), Acta Cryst. A39, 876-881'
_refine_ls_abs_structure_Flack -0.01(2)
_refine_ls_extinction_method none
_refine_ls_goodness_of_fit_ref 1.036
_refine_ls_hydrogen_treatment mixed
_refine_ls_matrix_type full
_refine_ls_number_parameters 383
_refine_ls_number_reflns 7839
_refine_ls_number_restraints 0
_refine_ls_restrained_S_all 1.036
_refine_ls_R_factor_all 0.0280
_refine_ls_R_factor_gt 0.0253
_refine_ls_shift/su_max 0.001
_refine_ls_shift/su_mean 0.000
_refine_ls_structure_factor_coef Fsqd
_refine_ls_weighting_details 'calc w=1/[\s^2^(Fo^2^)+(0.0370P)^2^+0.0372P] where P=(Fo^2^+2Fc^2^)/3'
_refine_ls_weighting_scheme calc
_refine_ls_wR_factor_gt 0.0594
_refine_ls_wR_factor_ref 0.0609
_reflns_number_gt 7364
_reflns_number_total 7839
_reflns_threshold_expression >2sigma(I)
_cod_data_source_file om701260y-file002.cif
_cod_data_source_block 8
_cod_depositor_comments
;
The following automatic conversions were performed:
'_atom_site_symetry_multiplicity' tag replaced with
'_atom_site_symmetry_multiplicity'.

Automatic conversion script
Id: cif_correct_tags 1440 2010-10-19 06:21:57Z saulius 
;
_cod_original_cell_volume 3438.3(16)
_cod_original_sg_symbol_H-M P212121
_cod_database_code 4071101

loop_
_symmetry_equiv_pos_as_xyz
'x, y, z'
'x+1/2, -y+1/2, -z'
'-x, y+1/2, -z+1/2'
'-x+1/2, -y, z+1/2'

loop_
_atom_site_label
_atom_site_type_symbol
_atom_site_fract_x
_atom_site_fract_y
_atom_site_fract_z
_atom_site_U_iso_or_equiv
_atom_site_adp_type
_atom_site_occupancy
_atom_site_symmetry_multiplicity
_atom_site_calc_flag
_atom_site_refinement_flags
Ru1 Ru 0.191468(17) 0.639859(12) 0.206732(9) 0.03119(5) Uani 1 1 d .
Ru2 Ru 0.330703(19) 0.584290(13) 0.113865(9) 0.03331(5) Uani 1 1 d .
P1 P 0.22142(6) 0.49811(4) 0.18083(3) 0.03399(14) Uani 1 1 d .
O1 O 0.1069(2) 0.42758(13) 0.16267(10) 0.0482(5) Uani 1 1 d .
O2 O 0.2270(2) 0.76863(14) 0.10076(11) 0.0603(6) Uani 1 1 d .
C1 C 0.2410(3) 0.70007(18) 0.12550(13) 0.0417(6) Uani 1 1 d .
C2 C 0.0293(2) 0.43130(17) 0.11113(13) 0.0390(5) Uani 1 1 d .
C3 C -0.0056(3) 0.50782(19) 0.08064(15) 0.0497(7) Uani 1 1 d .
H3 H 0.0225 0.5621 0.0952 0.060 Uiso 1 1 calc R
C4 C -0.0828(3) 0.50339(19) 0.02829(15) 0.0482(7) Uani 1 1 d .
H4 H -0.1051 0.5555 0.0082 0.058 Uiso 1 1 calc R
C5 C -0.1278(3) 0.42443(19) 0.00475(13) 0.0411(6) Uani 1 1 d .
C6 C -0.0931(3) 0.3493(2) 0.03749(15) 0.0509(7) Uani 1 1 d .
H6 H -0.1229 0.2950 0.0237 0.061 Uiso 1 1 calc R
C7 C -0.0161(3) 0.3517(2) 0.08971(15) 0.0500(7) Uani 1 1 d .
H7 H 0.0051 0.2998 0.1103 0.060 Uiso 1 1 calc R
C8 C -0.2039(3) 0.4196(2) -0.05642(14) 0.0503(7) Uani 1 1 d .
C9 C -0.1141(5) 0.3937(4) -0.10904(18) 0.0918(15) Uani 1 1 d .
H9A H -0.0745 0.3386 -0.0990 0.138 Uiso 1 1 calc R
H9B H -0.0509 0.4384 -0.1139 0.138 Uiso 1 1 calc R
H9C H -0.1605 0.3877 -0.1474 0.138 Uiso 1 1 calc R
C10 C -0.2679(4) 0.5065(3) -0.07206(18) 0.0725(11) Uani 1 1 d .
H10A H -0.3141 0.5005 -0.1105 0.109 Uiso 1 1 calc R
H10B H -0.2052 0.5517 -0.0767 0.109 Uiso 1 1 calc R
H10C H -0.3246 0.5222 -0.0389 0.109 Uiso 1 1 calc R
C11 C -0.3073(4) 0.3489(3) -0.0523(2) 0.0872(14) Uani 1 1 d .
H11A H -0.2698 0.2930 -0.0424 0.131 Uiso 1 1 calc R
H11B H -0.3502 0.3448 -0.0918 0.131 Uiso 1 1 calc R
H11C H -0.3664 0.3646 -0.0202 0.131 Uiso 1 1 calc R
C12 C 0.3098(3) 0.41984(18) 0.22806(11) 0.0376(5) Uani 1 1 d .
C13 C 0.3081(3) 0.32993(19) 0.21705(14) 0.0496(7) Uani 1 1 d .
H13 H 0.2534 0.3068 0.1872 0.060 Uiso 1 1 calc R
C14 C 0.3873(4) 0.2741(2) 0.25020(18) 0.0620(9) Uani 1 1 d .
H14 H 0.3867 0.2140 0.2417 0.074 Uiso 1 1 calc R
C15 C 0.4658(4) 0.3064(3) 0.29497(19) 0.0686(10) Uani 1 1 d .
H15 H 0.5180 0.2686 0.3174 0.082 Uiso 1 1 calc R
C16 C 0.4674(4) 0.3950(3) 0.30672(19) 0.0698(10) Uani 1 1 d .
H16 H 0.5212 0.4173 0.3372 0.084 Uiso 1 1 calc R
C17 C 0.3911(3) 0.4514(2) 0.27429(15) 0.0550(8) Uani 1 1 d .
H17 H 0.3933 0.5113 0.2831 0.066 Uiso 1 1 calc R
C18 C 0.0995(2) 0.63052(18) 0.29948(13) 0.0409(6) Uani 1 1 d .
C19 C 0.0073(3) 0.6503(2) 0.25310(13) 0.0424(6) Uani 1 1 d .
C20 C 0.0373(3) 0.7345(2) 0.22665(14) 0.0455(7) Uani 1 1 d .
C21 C 0.1482(3) 0.76616(19) 0.25682(15) 0.0490(7) Uani 1 1 d .
C22 C 0.1874(3) 0.70095(18) 0.30072(12) 0.0451(6) Uani 1 1 d .
C23 C 0.1002(4) 0.5514(2) 0.34196(16) 0.0629(9) Uani 1 1 d .
H23A H 0.1857 0.5352 0.3512 0.094 Uiso 1 1 calc R
H23B H 0.0584 0.5032 0.3216 0.094 Uiso 1 1 calc R
H23C H 0.0571 0.5654 0.3802 0.094 Uiso 1 1 calc R
C24 C -0.1081(3) 0.5976(3) 0.23872(19) 0.0693(10) Uani 1 1 d .
H24A H -0.0909 0.5362 0.2452 0.104 Uiso 1 1 calc R
H24B H -0.1321 0.6070 0.1959 0.104 Uiso 1 1 calc R
H24C H -0.1756 0.6157 0.2658 0.104 Uiso 1 1 calc R
C25 C -0.0399(4) 0.7834(3) 0.17914(19) 0.0780(13) Uani 1 1 d .
H25A H -0.0925 0.8256 0.2001 0.117 Uiso 1 1 calc R
H25B H -0.0916 0.7425 0.1564 0.117 Uiso 1 1 calc R
H25C H 0.0151 0.8134 0.1505 0.117 Uiso 1 1 calc R
C26 C 0.2056(4) 0.8552(2) 0.2482(2) 0.0817(13) Uani 1 1 d .
H26A H 0.1742 0.8945 0.2798 0.123 Uiso 1 1 calc R
H26B H 0.1840 0.8775 0.2075 0.123 Uiso 1 1 calc R
H26C H 0.2956 0.8508 0.2517 0.123 Uiso 1 1 calc R
C27 C 0.2982(4) 0.7087(3) 0.34436(16) 0.0708(11) Uani 1 1 d .
H27A H 0.2767 0.7466 0.3787 0.106 Uiso 1 1 calc R
H27B H 0.3688 0.7330 0.3221 0.106 Uiso 1 1 calc R
H27C H 0.3200 0.6514 0.3601 0.106 Uiso 1 1 calc R
C28 C 0.3496(3) 0.57872(19) 0.01086(11) 0.0425(6) Uani 1 1 d .
C29 C 0.3759(3) 0.4942(2) 0.03690(14) 0.0487(7) Uani 1 1 d .
C30 C 0.4860(3) 0.5048(3) 0.07603(14) 0.0572(9) Uani 1 1 d .
C31 C 0.5239(3) 0.5943(3) 0.07273(16) 0.0582(8) Uani 1 1 d .
C32 C 0.4423(3) 0.6388(2) 0.03212(14) 0.0512(7) Uani 1 1 d .
C33 C 0.2476(4) 0.6004(3) -0.03555(16) 0.0722(11) Uani 1 1 d .
H33A H 0.2122 0.6569 -0.0258 0.108 Uiso 1 1 calc R
H33B H 0.1828 0.5563 -0.0335 0.108 Uiso 1 1 calc R
H33C H 0.2826 0.6017 -0.0770 0.108 Uiso 1 1 calc R
C34 C 0.3110(5) 0.4101(2) 0.02151(19) 0.0811(13) Uani 1 1 d .
H34A H 0.2277 0.4225 0.0063 0.122 Uiso 1 1 calc R
H34B H 0.3056 0.3742 0.0584 0.122 Uiso 1 1 calc R
H34C H 0.3578 0.3794 -0.0102 0.122 Uiso 1 1 calc R
C35 C 0.5543(5) 0.4332(4) 0.1100(2) 0.1041(19) Uani 1 1 d .
H35A H 0.6232 0.4127 0.0848 0.156 Uiso 1 1 calc R
H35B H 0.4975 0.3853 0.1181 0.156 Uiso 1 1 calc R
H35C H 0.5861 0.4556 0.1490 0.156 Uiso 1 1 calc R
C36 C 0.6395(4) 0.6314(4) 0.1033(2) 0.1054(18) Uani 1 1 d .
H36A H 0.7075 0.6322 0.0736 0.158 Uiso 1 1 calc R
H36B H 0.6623 0.5953 0.1384 0.158 Uiso 1 1 calc R
H36C H 0.6226 0.6903 0.1173 0.158 Uiso 1 1 calc R
C37 C 0.4545(5) 0.7343(3) 0.0121(2) 0.0853(15) Uani 1 1 d .
H37A H 0.4761 0.7698 0.0478 0.128 Uiso 1 1 calc R
H37B H 0.3759 0.7542 -0.0051 0.128 Uiso 1 1 calc R
H37C H 0.5194 0.7394 -0.0190 0.128 Uiso 1 1 calc R
H1 H 0.358(3) 0.612(2) 0.1915(16) 0.069(11) Uiso 1 1 d .

loop_
_atom_site_aniso_label
_atom_site_aniso_U_11
_atom_site_aniso_U_22
_atom_site_aniso_U_33
_atom_site_aniso_U_23
_atom_site_aniso_U_13
_atom_site_aniso_U_12
Ru1 0.03062(10) 0.02900(9) 0.03395(9) -0.00252(7) 0.00026(8) 0.00230(7)
Ru2 0.03287(10) 0.03390(10) 0.03317(9) -0.00156(8) 0.00142(9) 0.00312(8)
P1 0.0354(3) 0.0306(3) 0.0360(3) -0.0015(2) -0.0023(3) 0.0016(2)
O1 0.0506(11) 0.0411(10) 0.0528(12) 0.0067(9) -0.0151(10) -0.0097(9)
O2 0.0751(16) 0.0434(11) 0.0624(13) 0.0168(10) 0.0168(12) 0.0145(11)
C1 0.0425(14) 0.0372(13) 0.0455(15) -0.0010(12) -0.0004(12) 0.0022(11)
C2 0.0354(12) 0.0348(13) 0.0468(14) -0.0011(11) -0.0018(12) -0.0034(10)
C3 0.0525(17) 0.0331(14) 0.0636(19) -0.0074(13) -0.0159(15) -0.0022(12)
C4 0.0509(17) 0.0324(13) 0.0613(18) 0.0013(12) -0.0145(15) 0.0003(12)
C5 0.0348(13) 0.0435(14) 0.0451(14) -0.0042(12) -0.0015(12) -0.0010(11)
C6 0.0596(18) 0.0361(14) 0.0569(17) -0.0045(13) -0.0100(15) -0.0104(13)
C7 0.0562(17) 0.0323(13) 0.0614(17) 0.0035(13) -0.0109(15) -0.0036(13)
C8 0.0492(17) 0.0538(16) 0.0480(15) -0.0071(13) -0.0049(14) -0.0038(15)
C9 0.087(3) 0.132(4) 0.057(2) -0.026(2) 0.002(2) 0.019(3)
C10 0.082(3) 0.070(2) 0.066(2) 0.0027(18) -0.030(2) 0.006(2)
C11 0.085(3) 0.076(3) 0.101(3) 0.006(2) -0.045(3) -0.033(2)
C12 0.0372(12) 0.0399(12) 0.0357(11) 0.0026(10) 0.0020(11) 0.0041(12)
C13 0.0542(17) 0.0414(14) 0.0534(16) 0.0036(12) -0.0045(15) 0.0042(13)
C14 0.070(2) 0.0426(16) 0.073(2) 0.0069(16) 0.004(2) 0.0107(16)
C15 0.063(2) 0.067(2) 0.075(2) 0.022(2) -0.005(2) 0.0207(18)
C16 0.066(2) 0.072(2) 0.071(2) 0.0009(18) -0.029(2) 0.0138(18)
C17 0.0575(18) 0.0510(17) 0.0564(18) -0.0048(14) -0.0160(16) 0.0126(15)
C18 0.0378(13) 0.0441(14) 0.0409(13) -0.0027(12) 0.0080(12) 0.0050(11)
C19 0.0364(13) 0.0465(16) 0.0444(13) -0.0045(12) 0.0054(11) 0.0053(12)
C20 0.0400(15) 0.0461(16) 0.0503(15) 0.0010(12) 0.0093(13) 0.0162(12)
C21 0.0546(18) 0.0361(14) 0.0562(16) -0.0113(12) 0.0149(15) 0.0009(12)
C22 0.0470(15) 0.0469(14) 0.0415(13) -0.0142(11) -0.0004(14) 0.0022(13)
C23 0.070(2) 0.066(2) 0.0525(18) 0.0156(16) 0.0161(17) 0.0123(18)
C24 0.0399(16) 0.094(3) 0.074(2) -0.011(2) 0.0070(17) -0.0149(18)
C25 0.067(2) 0.090(3) 0.076(2) 0.029(2) 0.017(2) 0.043(2)
C26 0.103(3) 0.0382(16) 0.104(3) -0.0134(18) 0.039(3) -0.006(2)
C27 0.056(2) 0.098(3) 0.0587(19) -0.029(2) -0.0052(18) -0.004(2)
C28 0.0495(16) 0.0487(14) 0.0292(11) -0.0015(11) 0.0058(11) 0.0031(13)
C29 0.0604(19) 0.0402(15) 0.0456(15) -0.0057(12) 0.0172(15) 0.0065(13)
C30 0.0555(19) 0.074(2) 0.0419(15) 0.0052(15) 0.0155(15) 0.0313(17)
C31 0.0419(16) 0.080(2) 0.0527(17) -0.0145(17) 0.0106(14) -0.0004(16)
C32 0.0561(17) 0.0508(16) 0.0467(15) -0.0045(14) 0.0185(14) -0.0024(15)
C33 0.077(2) 0.094(3) 0.0464(17) -0.0055(18) -0.0072(18) 0.024(2)
C34 0.116(3) 0.0493(18) 0.078(2) -0.0235(17) 0.042(3) -0.015(2)
C35 0.100(3) 0.137(4) 0.076(3) 0.029(3) 0.027(3) 0.083(3)
C36 0.0426(19) 0.171(5) 0.102(3) -0.045(4) 0.007(2) -0.001(3)
C37 0.113(4) 0.055(2) 0.088(3) 0.004(2) 0.054(3) -0.015(2)

loop_
_atom_type_symbol
_atom_type_description
_atom_type_scat_dispersion_real
_atom_type_scat_dispersion_imag
_atom_type_scat_source
C C 0.0033 0.0016 'International Tables Vol C Tables 4.2.6.8 and 6.1.1.4'
H H 0.0000 0.0000 'International Tables Vol C Tables 4.2.6.8 and 6.1.1.4'
O O 0.0106 0.0060 'International Tables Vol C Tables 4.2.6.8 and 6.1.1.4'
P P 0.1023 0.0942 'International Tables Vol C Tables 4.2.6.8 and 6.1.1.4'
Ru Ru -1.2594 0.8363 'International Tables Vol C Tables 4.2.6.8 and 6.1.1.4'

loop_
_geom_angle_atom_site_label_1
_geom_angle_atom_site_label_2
_geom_angle_atom_site_label_3
_geom_angle
C1 Ru1 C19 125.66(11)
C1 Ru1 C22 126.28(11)
C19 Ru1 C22 62.84(11)
C1 Ru1 C18 155.22(10)
C19 Ru1 C18 37.68(11)
C22 Ru1 C18 37.43(11)
C1 Ru1 C20 93.61(11)
C19 Ru1 C20 37.90(11)
C22 Ru1 C20 62.61(11)
C18 Ru1 C20 62.90(10)
C1 Ru1 C21 94.33(11)
C19 Ru1 C21 62.70(11)
C22 Ru1 C21 37.32(11)
C18 Ru1 C21 62.46(11)
C20 Ru1 C21 37.24(12)
C1 Ru1 P1 100.63(8)
C19 Ru1 P1 107.82(8)
C22 Ru1 P1 128.94(8)
C18 Ru1 P1 102.81(7)
C20 Ru1 P1 140.60(9)
C21 Ru1 P1 165.03(8)
C1 Ru1 Ru2 49.50(8)
C19 Ru1 Ru2 150.28(8)
C22 Ru1 Ru2 146.64(8)
C18 Ru1 Ru2 155.25(7)
C20 Ru1 Ru2 140.50(8)
C21 Ru1 Ru2 138.91(8)
P1 Ru1 Ru2 54.786(18)
C1 Ru2 C30 151.57(13)
C1 Ru2 C29 137.78(12)
C30 Ru2 C29 38.48(13)
C1 Ru2 C28 101.48(11)
C30 Ru2 C28 62.93(11)
C29 Ru2 C28 37.82(11)
C1 Ru2 C31 114.99(13)
C30 Ru2 C31 37.34(14)
C29 Ru2 C31 63.09(13)
C28 Ru2 C31 61.86(12)
C1 Ru2 P1 100.63(8)
C30 Ru2 P1 107.45(10)
C29 Ru2 P1 103.03(8)
C28 Ru2 P1 130.88(8)
C31 Ru2 P1 139.39(11)
C1 Ru2 C32 91.34(12)
C30 Ru2 C32 61.65(12)
C29 Ru2 C32 62.35(12)
C28 Ru2 C32 36.86(11)
C31 Ru2 C32 36.21(13)
P1 Ru2 C32 165.38(8)
C1 Ru2 Ru1 50.01(8)
C30 Ru2 Ru1 151.73(8)
C29 Ru2 Ru1 153.43(9)
C28 Ru2 Ru1 144.97(8)
C31 Ru2 Ru1 142.63(9)
P1 Ru2 Ru1 54.28(2)
C32 Ru2 Ru1 139.67(8)
O1 P1 C12 94.90(12)
O1 P1 Ru1 124.79(8)
C12 P1 Ru1 124.24(9)
O1 P1 Ru2 126.85(8)
C12 P1 Ru2 117.67(9)
Ru1 P1 Ru2 70.94(3)
C2 O1 P1 126.63(17)
O2 C1 Ru2 140.9(2)
O2 C1 Ru1 138.5(2)
Ru2 C1 Ru1 80.49(10)
O1 C2 C3 124.9(2)
O1 C2 C7 116.0(2)
C3 C2 C7 119.1(3)
C2 C3 C4 119.8(3)
C5 C4 C3 122.6(3)
C6 C5 C4 115.9(3)
C6 C5 C8 121.9(3)
C4 C5 C8 122.1(3)
C7 C6 C5 122.7(3)
C2 C7 C6 119.8(3)
C10 C8 C5 112.3(3)
C10 C8 C11 107.4(3)
C5 C8 C11 111.1(3)
C10 C8 C9 109.9(3)
C5 C8 C9 108.1(3)
C11 C8 C9 107.9(3)
C17 C12 C13 117.8(3)
C17 C12 P1 119.1(2)
C13 C12 P1 122.9(2)
C12 C13 C14 120.4(3)
C15 C14 C13 120.7(3)
C14 C15 C16 119.4(3)
C17 C16 C15 121.0(4)
C16 C17 C12 120.7(3)
C22 C18 C19 107.8(2)
C22 C18 C23 125.9(3)
C19 C18 C23 126.2(3)
C22 C18 Ru1 71.23(15)
C19 C18 Ru1 70.56(15)
C23 C18 Ru1 126.0(2)
C18 C19 C20 108.0(3)
C18 C19 C24 126.4(3)
C20 C19 C24 125.4(3)
C18 C19 Ru1 71.75(15)
C20 C19 Ru1 71.86(16)
C24 C19 Ru1 126.7(2)
C21 C20 C19 107.8(3)
C21 C20 C25 126.1(3)
C19 C20 C25 125.9(3)
C21 C20 Ru1 72.32(16)
C19 C20 Ru1 70.24(15)
C25 C20 Ru1 126.4(2)
C22 C21 C20 107.7(3)
C22 C21 C26 126.2(3)
C20 C21 C26 125.9(3)
C22 C21 Ru1 70.13(15)
C20 C21 Ru1 70.44(15)
C26 C21 Ru1 129.1(2)
C18 C22 C21 108.6(3)
C18 C22 C27 125.7(3)
C21 C22 C27 125.5(3)
C18 C22 Ru1 71.34(14)
C21 C22 Ru1 72.55(15)
C27 C22 Ru1 125.4(2)
C32 C28 C29 108.6(3)
C32 C28 C33 124.8(3)
C29 C28 C33 126.4(3)
C32 C28 Ru2 73.69(16)
C29 C28 Ru2 70.38(15)
C33 C28 Ru2 125.6(2)
C28 C29 C30 106.4(3)
C28 C29 C34 126.6(3)
C30 C29 C34 126.7(3)
C28 C29 Ru2 71.80(15)
C30 C29 Ru2 70.96(17)
C34 C29 Ru2 126.9(2)
C31 C30 C29 107.9(3)
C31 C30 C35 125.7(4)
C29 C30 C35 126.2(4)
C31 C30 Ru2 72.81(18)
C29 C30 Ru2 70.56(16)
C35 C30 Ru2 125.8(2)
C32 C31 C30 108.5(3)
C32 C31 C36 126.6(4)
C30 C31 C36 124.7(4)
C32 C31 Ru2 73.07(18)
C30 C31 Ru2 69.85(18)
C36 C31 Ru2 127.2(2)
C31 C32 C28 108.6(3)
C31 C32 C37 125.6(4)
C28 C32 C37 125.8(3)
C31 C32 Ru2 70.72(18)
C28 C32 Ru2 69.45(16)
C37 C32 Ru2 127.6(2)

loop_
_geom_bond_atom_site_label_1
_geom_bond_atom_site_label_2
_geom_bond_distance
Ru1 C1 2.029(3)
Ru1 C19 2.197(3)
Ru1 C22 2.211(3)
Ru1 C18 2.212(3)
Ru1 C20 2.218(3)
Ru1 C21 2.243(3)
Ru1 P1 2.2440(9)
Ru1 Ru2 2.6124(5)
Ru2 C1 2.014(3)
Ru2 C30 2.196(3)
Ru2 C29 2.191(3)
Ru2 C28 2.210(2)
Ru2 C31 2.235(3)
Ru2 P1 2.2582(8)
Ru2 C32 2.265(3)
P1 O1 1.665(2)
P1 C12 1.819(3)
O1 C2 1.376(3)
O2 C1 1.176(3)
C2 C3 1.382(4)
C2 C7 1.378(4)
C3 C4 1.387(4)
C4 C5 1.385(4)
C5 C6 1.388(4)
C5 C8 1.537(4)
C6 C7 1.383(4)
C8 C10 1.521(5)
C8 C11 1.538(5)
C8 C9 1.524(5)
C12 C17 1.395(4)
C12 C13 1.385(4)
C13 C14 1.388(5)
C14 C15 1.359(5)
C15 C16 1.369(6)
C16 C17 1.366(4)
C18 C22 1.419(4)
C18 C19 1.424(4)
C18 C23 1.505(4)
C19 C20 1.434(4)
C19 C24 1.494(4)
C20 C21 1.424(4)
C20 C25 1.500(4)
C21 C22 1.425(4)
C21 C26 1.494(4)
C22 C27 1.505(4)
C28 C32 1.416(4)
C28 C29 1.426(4)
C28 C33 1.504(5)
C29 C30 1.446(5)
C29 C34 1.486(5)
C30 C31 1.419(5)
C30 C35 1.493(5)
C31 C32 1.399(5)
C31 C36 1.498(5)
C32 C37 1.517(5)
